data_2235342
loop_
_publ_author_name
'Zhu, Hong-lin'
'Jin, Ling'

_publ_section_title
;
 Diaquabis(<small>L</small>-lactato)magnesium
;
_journal_coeditor_code AA2062
_journal_issue 7
_journal_name_full 'Acta Crystallographica Section E'
_journal_page_first m978
_journal_paper_doi 10.1107/S1600536812028723
_journal_volume 68
_journal_year 2012
_chemical_formula_iupac '[Mg (C3 H4 O3)2 (H2 O)2]'
_chemical_formula_moiety 'C6 H14 Mg O8'
_chemical_formula_sum 'C6 H14 Mg O8'
_chemical_formula_weight 238.48
_chemical_name_systematic
;
Diaquabis(<i>L</i>-lactato)magnesium
;
_space_group_IT_number 19
_symmetry_cell_setting orthorhombic
_symmetry_space_group_name_Hall 'P 2ac 2ab'
_symmetry_space_group_name_H-M 'P 21 21 21'
_atom_sites_solution_hydrogens geom
_atom_sites_solution_primary direct
_atom_sites_solution_secondary difmap
_audit_creation_method SHELXL-97
_cell_angle_alpha 90.00
_cell_angle_beta 90.00
_cell_angle_gamma 90.00
_cell_formula_units_Z 4
_cell_length_a 6.0525(12)
_cell_length_b 11.919(2)
_cell_length_c 14.526(3)
_cell_measurement_reflns_used 8276
_cell_measurement_temperature 293(2)
_cell_measurement_theta_max 27.43
_cell_measurement_theta_min 3.28
_cell_volume 1047.9(3)
_computing_cell_refinement 'RAPID-AUTO (Rigaku, 1998)'
_computing_data_collection 'RAPID-AUTO (Rigaku, 1998)'
_computing_data_reduction 'CrystalStructure (Rigaku/MSC, 2004)'
_computing_molecular_graphics 'SHELXTL (Sheldrick, 2008)'
_computing_publication_material 'SHELXL97 (Sheldrick, 2008)'
_computing_structure_refinement 'SHELXL97 (Sheldrick, 2008)'
_computing_structure_solution 'SHELXS97 (Sheldrick, 2008)'
_diffrn_ambient_temperature 293(2)
_diffrn_detector_area_resol_mean 0
_diffrn_measured_fraction_theta_full 0.999
_diffrn_measured_fraction_theta_max 0.999
_diffrn_measurement_device_type 'Rigaku R-AXIS RAPID'
_diffrn_measurement_method '\w scans'
_diffrn_radiation_monochromator graphite
_diffrn_radiation_source 'fine-focus sealed tube'
_diffrn_radiation_type MoK\a
_diffrn_radiation_wavelength 0.71073
_diffrn_reflns_av_R_equivalents 0.0326
_diffrn_reflns_av_sigmaI/netI 0.0188
_diffrn_reflns_limit_h_max 7
_diffrn_reflns_limit_h_min -7
_diffrn_reflns_limit_k_max 15
_diffrn_reflns_limit_k_min -15
_diffrn_reflns_limit_l_max 18
_diffrn_reflns_limit_l_min -18
_diffrn_reflns_number 10148
_diffrn_reflns_theta_full 27.43
_diffrn_reflns_theta_max 27.43
_diffrn_reflns_theta_min 3.28
_diffrn_standards_decay_% 0
_diffrn_standards_interval_time 0
_diffrn_standards_number 0
_exptl_absorpt_coefficient_mu 0.192
_exptl_absorpt_correction_T_max 0.970
_exptl_absorpt_correction_T_min 0.955
_exptl_absorpt_correction_type multi-scan
_exptl_absorpt_process_details '(ABSCOR; Higashi, 1995)'
_exptl_crystal_colour colourless
_exptl_crystal_density_diffrn 1.512
_exptl_crystal_density_method 'not measured'
_exptl_crystal_description block
_exptl_crystal_F_000 504
_exptl_crystal_size_max 0.28
_exptl_crystal_size_mid 0.20
_exptl_crystal_size_min 0.16
_refine_diff_density_max 0.251
_refine_diff_density_min -0.272
_refine_ls_extinction_method none
_refine_ls_goodness_of_fit_ref 1.143
_refine_ls_hydrogen_treatment mixed
_refine_ls_matrix_type full
_refine_ls_number_parameters 154
_refine_ls_number_reflns 1401
_refine_ls_number_restraints 8
_refine_ls_restrained_S_all 1.140
_refine_ls_R_factor_all 0.0385
_refine_ls_R_factor_gt 0.0290
_refine_ls_shift/su_max 0.000
_refine_ls_shift/su_mean 0.000
_refine_ls_structure_factor_coef Fsqd
_refine_ls_weighting_details 'calc w=1/[\s^2^(Fo^2^)+(0.0268P)^2^+0.4768P] where P=(Fo^2^+2Fc^2^)/3'
_refine_ls_weighting_scheme calc
_refine_ls_wR_factor_gt 0.0613
_refine_ls_wR_factor_ref 0.0735
_reflns_number_gt 1208
_reflns_number_total 1401
_reflns_threshold_expression I>2sigma(I)
_cod_data_source_file aa2062.cif
_cod_data_source_block I
_cod_original_cell_volume 1047.9(4)
_cod_original_sg_symbol_Hall 'P 2ac 2ab '
_cod_database_code 2235342
_cod_database_fobs_code 2235342

loop_
_symmetry_equiv_pos_as_xyz
'x, y, z'
'-x+1/2, -y, z+1/2'
'-x, y+1/2, -z+1/2'
'x+1/2, -y+1/2, -z'

loop_
_atom_site_type_symbol
_atom_site_label
_atom_site_fract_x
_atom_site_fract_y
_atom_site_fract_z
_atom_site_U_iso_or_equiv
_atom_site_adp_type
_atom_site_calc_flag
_atom_site_refinement_flags
_atom_site_occupancy
_atom_site_symmetry_multiplicity
Mg Mg 0.21037(13) 0.35509(7) 0.85604(5) 0.02010(19) Uani d . 1 1
O O1 0.5170(3) 0.33271(14) 0.79415(13) 0.0267(4) Uani d . 1 1
O O2 0.7174(3) 0.21637(14) 0.70818(13) 0.0317(4) Uani d . 1 1
C C1 0.5540(4) 0.2377(2) 0.75825(17) 0.0236(5) Uani d . 1 1
C C2 0.3907(4) 0.1430(2) 0.77760(17) 0.0252(5) Uani d . 1 1
H H2A 0.4712 0.0786 0.8028 0.030 Uiso calc R 1 1
O O3 0.2403(3) 0.18383(14) 0.84555(13) 0.0295(4) Uani d D 1 1
H H3D 0.146(4) 0.1355(19) 0.860(2) 0.035 Uiso d D 1 1
C C3 0.2705(5) 0.1069(2) 0.6913(2) 0.0358(7) Uani d . 1 1
H H3A 0.1694 0.0474 0.7059 0.054 Uiso calc R 1 1
H H3B 0.3756 0.0809 0.6466 0.054 Uiso calc R 1 1
H H3C 0.1901 0.1695 0.6665 0.054 Uiso calc R 1 1
O O4 0.3478(3) 0.36013(14) 0.98528(11) 0.0269(4) Uani d . 1 1
O O5 0.4302(4) 0.46441(16) 1.10705(14) 0.0414(6) Uani d . 1 1
C C4 0.3553(4) 0.4525(2) 1.02739(18) 0.0244(5) Uani d . 1 1
C C5 0.2663(5) 0.5563(2) 0.97857(17) 0.0274(6) Uani d . 1 1
H H5A 0.3796 0.6150 0.9800 0.033 Uiso calc R 1 1
O O6 0.2256(3) 0.52574(13) 0.88475(12) 0.0253(4) Uani d D 1 1
H H6D 0.236(5) 0.5821(15) 0.8526(16) 0.030 Uiso d D 1 1
C C6 0.0595(6) 0.6001(3) 1.0249(2) 0.0517(9) Uani d . 1 1
H H6A 0.0080 0.6655 0.9929 0.078 Uiso calc R 1 1
H H6B 0.0922 0.6192 1.0876 0.078 Uiso calc R 1 1
H H6C -0.0528 0.5432 1.0235 0.078 Uiso calc R 1 1
O O7 0.0543(3) 0.37074(16) 0.73217(12) 0.0292(4) Uani d D 1 1
H H7A -0.052(3) 0.3289(19) 0.7204(19) 0.035 Uiso d D 1 1
H H7B 0.062(5) 0.4195(17) 0.6915(15) 0.035 Uiso d D 1 1
O O8 -0.0981(3) 0.33681(17) 0.91682(12) 0.0295(4) Uani d D 1 1
H H8A -0.210(3) 0.346(2) 0.8848(17) 0.035 Uiso d D 1 1
H H8B -0.124(5) 0.2826(17) 0.9512(16) 0.035 Uiso d D 1 1

loop_
_atom_site_aniso_label
_atom_site_aniso_U_11
_atom_site_aniso_U_22
_atom_site_aniso_U_33
_atom_site_aniso_U_12
_atom_site_aniso_U_13
_atom_site_aniso_U_23
Mg 0.0207(4) 0.0195(4) 0.0200(4) -0.0006(4) -0.0010(3) 0.0003(3)
O1 0.0226(8) 0.0243(9) 0.0332(9) -0.0025(8) 0.0032(8) -0.0066(8)
O2 0.0251(9) 0.0316(9) 0.0384(10) -0.0039(9) 0.0074(9) -0.0109(8)
C1 0.0212(12) 0.0265(12) 0.0233(12) 0.0003(11) -0.0038(10) -0.0031(10)
C2 0.0240(12) 0.0205(11) 0.0309(13) 0.0014(11) 0.0016(10) -0.0019(11)
O3 0.0334(10) 0.0215(8) 0.0335(10) -0.0048(8) 0.0100(9) -0.0012(7)
C3 0.0281(14) 0.0378(14) 0.0414(16) -0.0077(13) 0.0019(13) -0.0149(13)
O4 0.0388(10) 0.0197(8) 0.0222(8) 0.0045(9) -0.0099(8) -0.0029(7)
O5 0.0630(14) 0.0323(10) 0.0288(10) 0.0164(11) -0.0218(11) -0.0107(9)
C4 0.0255(12) 0.0252(12) 0.0225(12) 0.0035(11) -0.0037(10) -0.0014(10)
C5 0.0384(14) 0.0197(11) 0.0242(12) -0.0004(12) -0.0060(12) -0.0035(9)
O6 0.0352(10) 0.0178(8) 0.0231(9) -0.0014(9) -0.0034(8) 0.0035(7)
C6 0.063(2) 0.057(2) 0.0353(16) 0.0379(19) -0.0036(17) -0.0096(15)
O7 0.0322(10) 0.0312(10) 0.0240(9) -0.0088(9) -0.0071(8) 0.0086(8)
O8 0.0257(9) 0.0354(10) 0.0275(10) -0.0033(9) 0.0014(8) 0.0076(8)

loop_
_atom_type_symbol
_atom_type_description
_atom_type_scat_dispersion_real
_atom_type_scat_dispersion_imag
_atom_type_scat_source
C C 0.0033 0.0016 'International Tables Vol C Tables 4.2.6.8 and 6.1.1.4'
H H 0.0000 0.0000 'International Tables Vol C Tables 4.2.6.8 and 6.1.1.4'
O O 0.0106 0.0060 'International Tables Vol C Tables 4.2.6.8 and 6.1.1.4'
Mg Mg 0.0486 0.0363 'International Tables Vol C Tables 4.2.6.8 and 6.1.1.4'

loop_
_geom_angle_atom_site_label_1
_geom_angle_atom_site_label_2
_geom_angle_atom_site_label_3
_geom_angle
O7 Mg O4 172.11(8)
O7 Mg O3 93.80(8)
O4 Mg O3 93.50(8)
O7 Mg O8 88.18(8)
O4 Mg O8 88.77(8)
O3 Mg O8 90.37(8)
O7 Mg O6 96.20(8)
O4 Mg O6 76.70(7)
O3 Mg O6 169.46(9)
O8 Mg O6 93.28(9)
O7 Mg O1 92.51(8)
O4 Mg O1 92.14(8)
O3 Mg O1 76.23(7)
O8 Mg O1 166.60(8)
O6 Mg O1 99.95(8)
C1 O1 Mg 116.77(16)
O2 C1 O1 124.0(2)
O2 C1 C2 117.9(2)
O1 C1 C2 118.1(2)
O3 C2 C3 111.3(2)
O3 C2 C1 106.8(2)
C3 C2 C1 111.7(2)
O3 C2 H2A 109.0
C3 C2 H2A 109.0
C1 C2 H2A 109.0
C2 O3 Mg 116.46(15)
C2 O3 H3D 112(2)
Mg O3 H3D 127(2)
C2 C3 H3A 109.5
C2 C3 H3B 109.5
H3A C3 H3B 109.5
C2 C3 H3C 109.5
H3A C3 H3C 109.5
H3B C3 H3C 109.5
C4 O4 Mg 118.91(16)
O5 C4 O4 124.1(2)
O5 C4 C5 117.8(2)
O4 C4 C5 118.1(2)
O6 C5 C6 111.6(2)
O6 C5 C4 107.29(19)
C6 C5 C4 111.4(2)
O6 C5 H5A 108.8
C6 C5 H5A 108.8
C4 C5 H5A 108.8
C5 O6 Mg 116.59(13)
C5 O6 H6D 109(2)
Mg O6 H6D 134(2)
C5 C6 H6A 109.5
C5 C6 H6B 109.5
H6A C6 H6B 109.5
C5 C6 H6C 109.5
H6A C6 H6C 109.5
H6B C6 H6C 109.5
Mg O7 H7A 119.0(19)
Mg O7 H7B 131.6(19)
H7A O7 H7B 109(2)
Mg O8 H8A 118.8(19)
Mg O8 H8B 121(2)
H8A O8 H8B 106(2)

loop_
_geom_bond_atom_site_label_1
_geom_bond_atom_site_label_2
_geom_bond_distance
Mg O7 2.0407(19)
Mg O4 2.0544(18)
Mg O3 2.0549(19)
Mg O8 2.077(2)
Mg O6 2.0784(18)
Mg O1 2.079(2)
O1 C1 1.267(3)
O2 C1 1.254(3)
C1 C2 1.526(4)
C2 O3 1.428(3)
C2 C3 1.512(4)
C2 H2A 0.9800
O3 H3D 0.836(10)
C3 H3A 0.9600
C3 H3B 0.9600
C3 H3C 0.9600
O4 C4 1.261(3)
O5 C4 1.251(3)
C4 C5 1.524(3)
C5 O6 1.432(3)
C5 C6 1.514(4)
C5 H5A 0.9800
O6 H6D 0.821(10)
C6 H6A 0.9600
C6 H6B 0.9600
C6 H6C 0.9600
O7 H7A 0.832(10)
O7 H7B 0.830(10)
O8 H8A 0.828(10)
O8 H8B 0.832(10)

loop_
_geom_hbond_atom_site_label_D
_geom_hbond_atom_site_label_H
_geom_hbond_atom_site_label_A
_geom_hbond_site_symmetry_A
_geom_hbond_distance_DH
_geom_hbond_distance_HA
_geom_hbond_distance_DA
_geom_hbond_angle_DHA
_geom_hbond_publ_flag
O3 H3D O5 4_457 0.84 1.83 2.668(2) 178 y
O6 H6D O2 3_656 0.82 1.85 2.666(2) 174 y
O7 H7A O2 1_455 0.83 1.94 2.768(2) 171 y
O7 H7B O5 2_564 0.83 1.85 2.678(2) 177 y
O8 H8A O1 1_455 0.83 2.12 2.933(2) 167 y
O8 H8B O4 4_457 0.83 1.94 2.765(2) 168 y
